data_4313722
loop_
_publ_author_name
'Nadezhda A. Bokach'
'Vadim Yu. Kukushkin'
'Matti Haukka'
'Jo\~ao J. R. Fra\'usto da Silva'
'Armando J. L. Pombeiro'

_publ_section_title
;
 Pop-the-Cork Strategy in Synthetic Utilization of Imines: Stabilization
 by Complexation and Activation via Liberation of the Ligated Species
;
_journal_name_full 'Inorganic Chemistry'
_journal_page_first 3602
_journal_page_last 3608
_journal_paper_doi 10.1021/ic034086j
_journal_volume 42
_journal_year 2003
_chemical_formula_sum 'C11 H21 Cl2 N3 O Pt'
_chemical_formula_weight 477.30
_chemical_name_common '[PtCl4(EtCN){NH=C(Et)N=C(Et)OEt}]'
_chemical_name_systematic
;
 ?
;
_space_group_IT_number 14
_symmetry_cell_setting monoclinic
_symmetry_space_group_name_Hall '-P 2ybc'
_symmetry_space_group_name_H-M 'P 1 21/c 1'
_atom_sites_solution_hydrogens geom
_atom_sites_solution_primary direct
_atom_sites_solution_secondary difmap
_audit_creation_method SHELXL-97
_cell_angle_alpha 90.00
_cell_angle_beta 97.886(3)
_cell_angle_gamma 90.00
_cell_formula_units_Z 4
_cell_length_a 7.7388(3)
_cell_length_b 12.3831(5)
_cell_length_c 17.0456(8)
_cell_measurement_temperature 150(2)
_cell_volume 1618.04(12)
_computing_cell_refinement 'Denzo/Scalepack (Otwinowski & Minor, 1997)'
_computing_data_collection 'Collect (Nonius BV, 1997-2000)'
_computing_data_reduction 'Denzo/Scalepack (Otwinowski & Minor, 1997)'
_computing_molecular_graphics 'ORTEP-3 for Windows (Farrugia, 1997-2001)'
_computing_publication_material 'SHELXL-97 (Sheldrick, 1997)'
_computing_structure_refinement 'SHELXL-97 (Sheldrick, 1997)'
_computing_structure_solution 'SHELXS-97 (Sheldrick, 1990)'
_diffrn_ambient_temperature 150(2)
_diffrn_detector_area_resol_mean 9
_diffrn_measured_fraction_theta_full 0.947
_diffrn_measured_fraction_theta_max 0.947
_diffrn_measurement_device '95mm CCD camera on \k-goniostat'
_diffrn_measurement_device_type KappaCCD
_diffrn_measurement_method CCD
_diffrn_radiation_monochromator 'horizonally mounted graphite crystal'
_diffrn_radiation_source 'fine-focus sealed tube'
_diffrn_radiation_type MoK\a
_diffrn_radiation_wavelength 0.71073
_diffrn_reflns_av_R_equivalents 0.0520
_diffrn_reflns_av_sigmaI/netI 0.0436
_diffrn_reflns_limit_h_max 9
_diffrn_reflns_limit_h_min -9
_diffrn_reflns_limit_k_max 15
_diffrn_reflns_limit_k_min -15
_diffrn_reflns_limit_l_max 20
_diffrn_reflns_limit_l_min -20
_diffrn_reflns_number 12927
_diffrn_reflns_theta_full 26.05
_diffrn_reflns_theta_max 26.05
_diffrn_reflns_theta_min 2.92
_exptl_absorpt_coefficient_mu 8.995
_exptl_absorpt_correction_T_max 0.33691
_exptl_absorpt_correction_T_min 0.25637
_exptl_absorpt_correction_type multi-scan
_exptl_absorpt_process_details 'Xprep in Shelxtl v.6.12 (Bruker AXS, 2001)'
_exptl_crystal_colour yellow
_exptl_crystal_density_diffrn 1.959
_exptl_crystal_density_method 'not measured'
_exptl_crystal_description prism
_exptl_crystal_F_000 912
_exptl_crystal_size_max 0.35
_exptl_crystal_size_mid 0.35
_exptl_crystal_size_min 0.30
_refine_diff_density_max 1.157
_refine_diff_density_min -2.025
_refine_diff_density_rms 0.153
_refine_ls_extinction_method none
_refine_ls_goodness_of_fit_ref 1.197
_refine_ls_hydrogen_treatment constr
_refine_ls_matrix_type full
_refine_ls_number_parameters 167
_refine_ls_number_reflns 3030
_refine_ls_number_restraints 0
_refine_ls_restrained_S_all 1.197
_refine_ls_R_factor_all 0.0407
_refine_ls_R_factor_gt 0.0321
_refine_ls_shift/su_max 0.001
_refine_ls_shift/su_mean 0.000
_refine_ls_structure_factor_coef Fsqd
_refine_ls_weighting_details 'calc w=1/[\s^2^(Fo^2^)+(0.0107P)^2^+6.2208P] where P=(Fo^2^+2Fc^2^)/3'
_refine_ls_weighting_scheme calc
_refine_ls_wR_factor_gt 0.0696
_refine_ls_wR_factor_ref 0.0740
_reflns_number_gt 2645
_reflns_number_total 3030
_reflns_threshold_expression >2sigma(I)
_cod_data_source_file ic034086jsi20030127_044815_1.cif
_cod_data_source_block structure_8
_cod_depositor_comments
;
The following automatic conversions were performed:

'_symmetry_cell_setting' value 'Monoclinic' changed to 'monoclinic'
according to the built-in table from CIF Core dictionary named
'cif_core.dic' version 2.4.1 from 2010-06-29.

Automatic conversion script
Id: cif_fix_values 1646 2011-03-28 12:23:43Z adriana 
;
_cod_original_sg_symbol_H-M 'P 21/c'
_cod_database_code 4313722

loop_
_symmetry_equiv_pos_as_xyz
'x, y, z'
'-x, y+1/2, -z+1/2'
'-x, -y, -z'
'x, -y-1/2, z-1/2'

loop_
_atom_site_label
_atom_site_type_symbol
_atom_site_fract_x
_atom_site_fract_y
_atom_site_fract_z
_atom_site_U_iso_or_equiv
_atom_site_adp_type
_atom_site_occupancy
_atom_site_symmetry_multiplicity
_atom_site_calc_flag
_atom_site_refinement_flags
_atom_site_disorder_assembly
_atom_site_disorder_group
C1 C 0.2400(8) 0.8793(5) 0.5384(4) 0.0270(14) Uani 1 1 d . . .
C2 C 0.1460(8) 0.9433(5) 0.5951(4) 0.0313(14) Uani 1 1 d . . .
H2A H 0.0234 0.9187 0.5906 0.038 Uiso 1 1 calc R . .
H2B H 0.1454 1.0206 0.5802 0.038 Uiso 1 1 calc R . .
C3 C 0.2314(10) 0.9311(6) 0.6809(4) 0.0424(17) Uani 1 1 d . . .
H3A H 0.2251 0.8555 0.6971 0.064 Uiso 1 1 calc R . .
H3B H 0.1701 0.9766 0.7152 0.064 Uiso 1 1 calc R . .
H3C H 0.3538 0.9535 0.6854 0.064 Uiso 1 1 calc R . .
C4 C 0.1970(8) 0.6934(5) 0.5133(4) 0.0285(14) Uani 1 1 d . . .
C5 C 0.0560(8) 0.6972(6) 0.4445(4) 0.0367(16) Uani 1 1 d . . .
H5A H 0.0432 0.7723 0.4248 0.044 Uiso 1 1 calc R . .
H5B H -0.0555 0.6758 0.4624 0.044 Uiso 1 1 calc R . .
C6 C 0.0902(10) 0.6246(6) 0.3778(4) 0.0466(19) Uani 1 1 d . . .
H6A H 0.1986 0.6466 0.3586 0.070 Uiso 1 1 calc R . .
H6B H -0.0068 0.6299 0.3345 0.070 Uiso 1 1 calc R . .
H6C H 0.1012 0.5498 0.3966 0.070 Uiso 1 1 calc R . .
C7 C 0.3801(9) 0.5797(5) 0.6016(4) 0.0335(15) Uani 1 1 d . . .
H7A H 0.3435 0.6121 0.6498 0.040 Uiso 1 1 calc R . .
H7B H 0.4880 0.6163 0.5906 0.040 Uiso 1 1 calc R . .
C8 C 0.4124(10) 0.4613(6) 0.6135(5) 0.0455(18) Uani 1 1 d . . .
H8A H 0.3040 0.4255 0.6228 0.068 Uiso 1 1 calc R . .
H8B H 0.5018 0.4501 0.6594 0.068 Uiso 1 1 calc R . .
H8C H 0.4526 0.4306 0.5662 0.068 Uiso 1 1 calc R . .
C9 C 0.6112(8) 0.7663(5) 0.2622(4) 0.0291(14) Uani 1 1 d . . .
C10 C 0.6943(9) 0.7205(6) 0.1974(4) 0.0343(15) Uani 1 1 d . . .
H10A H 0.6064 0.7128 0.1498 0.041 Uiso 1 1 calc R . .
H10B H 0.7400 0.6477 0.2127 0.041 Uiso 1 1 calc R . .
C11 C 0.8435(9) 0.7919(7) 0.1778(4) 0.0465(19) Uani 1 1 d . . .
H11A H 0.7982 0.8635 0.1616 0.070 Uiso 1 1 calc R . .
H11B H 0.8967 0.7591 0.1346 0.070 Uiso 1 1 calc R . .
H11C H 0.9315 0.7988 0.2247 0.070 Uiso 1 1 calc R . .
N1 N 0.3056(6) 0.9259(4) 0.4818(3) 0.0248(11) Uani 1 1 d . . .
H1 H 0.2937 0.9966 0.4801 0.030 Uiso 1 1 calc R . .
N2 N 0.2665(7) 0.7723(4) 0.5550(3) 0.0282(11) Uani 1 1 d . . .
N3 N 0.5490(7) 0.8023(4) 0.3121(3) 0.0296(12) Uani 1 1 d . . .
O1 O 0.2433(6) 0.5925(4) 0.5349(3) 0.0329(10) Uani 1 1 d . . .
Cl1 Cl 0.6552(2) 0.80718(13) 0.49116(9) 0.0312(3) Uani 1 1 d . . .
Cl2 Cl 0.2068(2) 0.92559(13) 0.30555(9) 0.0358(4) Uani 1 1 d . . .
Pt1 Pt 0.42940(3) 0.863500(18) 0.397715(13) 0.02478(10) Uani 1 1 d . . .

loop_
_atom_site_aniso_label
_atom_site_aniso_U_11
_atom_site_aniso_U_22
_atom_site_aniso_U_33
_atom_site_aniso_U_23
_atom_site_aniso_U_13
_atom_site_aniso_U_12
C1 0.023(3) 0.034(4) 0.024(3) 0.002(3) 0.003(3) 0.002(2)
C2 0.028(3) 0.036(4) 0.033(3) 0.002(3) 0.013(3) 0.005(3)
C3 0.056(5) 0.040(4) 0.032(4) -0.003(3) 0.012(3) 0.004(3)
C4 0.026(3) 0.032(4) 0.031(3) 0.000(3) 0.013(3) 0.000(3)
C5 0.026(4) 0.037(4) 0.048(4) -0.001(3) 0.007(3) 0.001(3)
C6 0.036(4) 0.061(5) 0.040(4) -0.007(4) -0.003(4) 0.008(3)
C7 0.039(4) 0.034(4) 0.027(3) 0.001(3) 0.002(3) -0.004(3)
C8 0.045(4) 0.037(4) 0.051(4) 0.007(3) -0.003(4) -0.001(3)
C9 0.035(4) 0.029(4) 0.023(3) 0.001(3) 0.002(3) 0.005(3)
C10 0.037(4) 0.038(4) 0.029(3) -0.005(3) 0.008(3) 0.008(3)
C11 0.037(4) 0.063(5) 0.042(4) -0.017(4) 0.015(3) -0.002(3)
N1 0.028(3) 0.024(3) 0.023(3) 0.001(2) 0.003(2) 0.006(2)
N2 0.029(3) 0.029(3) 0.028(3) 0.003(2) 0.010(2) -0.002(2)
N3 0.038(3) 0.029(3) 0.022(3) 0.002(2) 0.006(2) 0.001(2)
O1 0.033(3) 0.029(3) 0.036(2) -0.002(2) 0.004(2) -0.0016(19)
Cl1 0.0329(8) 0.0322(9) 0.0289(8) 0.0010(6) 0.0051(7) 0.0074(7)
Cl2 0.0355(9) 0.0410(10) 0.0298(8) 0.0019(7) 0.0007(7) 0.0033(7)
Pt1 0.02812(16) 0.02558(16) 0.02149(14) -0.00047(9) 0.00641(11) 0.00133(10)

loop_
_atom_type_symbol
_atom_type_description
_atom_type_scat_dispersion_real
_atom_type_scat_dispersion_imag
_atom_type_scat_source
C C 0.0033 0.0016 'International Tables Vol C Tables 4.2.6.8 and 6.1.1.4'
H H 0.0000 0.0000 'International Tables Vol C Tables 4.2.6.8 and 6.1.1.4'
N N 0.0061 0.0033 'International Tables Vol C Tables 4.2.6.8 and 6.1.1.4'
O O 0.0106 0.0060 'International Tables Vol C Tables 4.2.6.8 and 6.1.1.4'
Cl Cl 0.1484 0.1585 'International Tables Vol C Tables 4.2.6.8 and 6.1.1.4'
Pt Pt -1.7033 8.3905 'International Tables Vol C Tables 4.2.6.8 and 6.1.1.4'

loop_
_geom_angle_atom_site_label_1
_geom_angle_atom_site_label_2
_geom_angle_atom_site_label_3
_geom_angle
_geom_angle_site_symmetry_1
_geom_angle_site_symmetry_3
_geom_angle_publ_flag
N1 C1 N2 121.9(5) . . ?
N1 C1 C2 121.2(5) . . ?
N2 C1 C2 116.6(5) . . ?
C1 C2 C3 112.2(5) . . ?
C1 C2 H2A 109.2 . . ?
C3 C2 H2A 109.2 . . ?
C1 C2 H2B 109.2 . . ?
C3 C2 H2B 109.2 . . ?
H2A C2 H2B 107.9 . . ?
C2 C3 H3A 109.5 . . ?
C2 C3 H3B 109.5 . . ?
H3A C3 H3B 109.5 . . ?
C2 C3 H3C 109.5 . . ?
H3A C3 H3C 109.5 . . ?
H3B C3 H3C 109.5 . . ?
N2 C4 O1 118.8(6) . . ?
N2 C4 C5 128.3(6) . . ?
O1 C4 C5 112.7(6) . . ?
C4 C5 C6 113.0(6) . . ?
C4 C5 H5A 109.0 . . ?
C6 C5 H5A 109.0 . . ?
C4 C5 H5B 109.0 . . ?
C6 C5 H5B 109.0 . . ?
H5A C5 H5B 107.8 . . ?
C5 C6 H6A 109.5 . . ?
C5 C6 H6B 109.5 . . ?
H6A C6 H6B 109.5 . . ?
C5 C6 H6C 109.5 . . ?
H6A C6 H6C 109.5 . . ?
H6B C6 H6C 109.5 . . ?
O1 C7 C8 107.7(5) . . ?
O1 C7 H7A 110.2 . . ?
C8 C7 H7A 110.2 . . ?
O1 C7 H7B 110.2 . . ?
C8 C7 H7B 110.2 . . ?
H7A C7 H7B 108.5 . . ?
C7 C8 H8A 109.5 . . ?
C7 C8 H8B 109.5 . . ?
H8A C8 H8B 109.5 . . ?
C7 C8 H8C 109.5 . . ?
H8A C8 H8C 109.5 . . ?
H8B C8 H8C 109.5 . . ?
N3 C9 C10 179.1(7) . . ?
C9 C10 C11 111.4(6) . . ?
C9 C10 H10A 109.4 . . ?
C11 C10 H10A 109.4 . . ?
C9 C10 H10B 109.4 . . ?
C11 C10 H10B 109.4 . . ?
H10A C10 H10B 108.0 . . ?
C10 C11 H11A 109.5 . . ?
C10 C11 H11B 109.5 . . ?
H11A C11 H11B 109.5 . . ?
C10 C11 H11C 109.5 . . ?
H11A C11 H11C 109.5 . . ?
H11B C11 H11C 109.5 . . ?
C1 N1 Pt1 130.2(4) . . ?
C1 N1 H1 114.9 . . ?
Pt1 N1 H1 114.9 . . ?
C4 N2 C1 125.8(6) . . ?
C9 N3 Pt1 177.5(5) . . ?
C4 O1 C7 117.2(5) . . ?
N3 Pt1 N1 178.81(19) . . ?
N3 Pt1 Cl2 90.38(15) . . ?
N1 Pt1 Cl2 88.43(14) . . ?
N3 Pt1 Cl1 90.38(15) . . ?
N1 Pt1 Cl1 90.80(14) . . ?
Cl2 Pt1 Cl1 178.07(6) . . ?

loop_
_geom_bond_atom_site_label_1
_geom_bond_atom_site_label_2
_geom_bond_distance
_geom_bond_site_symmetry_2
_geom_bond_publ_flag
C1 N1 1.287(7) . ?
C1 N2 1.364(8) . ?
C1 C2 1.512(8) . ?
C2 C3 1.527(9) . ?
C2 H2A 0.9900 . ?
C2 H2B 0.9900 . ?
C3 H3A 0.9800 . ?
C3 H3B 0.9800 . ?
C3 H3C 0.9800 . ?
C4 N2 1.283(8) . ?
C4 O1 1.337(8) . ?
C4 C5 1.488(9) . ?
C5 C6 1.502(10) . ?
C5 H5A 0.9900 . ?
C5 H5B 0.9900 . ?
C6 H6A 0.9800 . ?
C6 H6B 0.9800 . ?
C6 H6C 0.9800 . ?
C7 O1 1.452(8) . ?
C7 C8 1.497(9) . ?
C7 H7A 0.9900 . ?
C7 H7B 0.9900 . ?
C8 H8A 0.9800 . ?
C8 H8B 0.9800 . ?
C8 H8C 0.9800 . ?
C9 N3 1.125(8) . ?
C9 C10 1.466(9) . ?
C10 C11 1.527(10) . ?
C10 H10A 0.9900 . ?
C10 H10B 0.9900 . ?
C11 H11A 0.9800 . ?
C11 H11B 0.9800 . ?
C11 H11C 0.9800 . ?
N1 Pt1 1.987(5) . ?
N1 H1 0.8800 . ?
N3 Pt1 1.983(5) . ?
Cl1 Pt1 2.3048(15) . ?
Cl2 Pt1 2.2986(16) . ?

loop_
_geom_torsion_atom_site_label_1
_geom_torsion_atom_site_label_2
_geom_torsion_atom_site_label_3
_geom_torsion_atom_site_label_4
_geom_torsion
_geom_torsion_site_symmetry_1
_geom_torsion_site_symmetry_2
_geom_torsion_site_symmetry_3
_geom_torsion_site_symmetry_4
_geom_torsion_publ_flag
N1 C1 C2 C3 -120.6(7) . . . . ?
N2 C1 C2 C3 53.1(8) . . . . ?
N2 C4 C5 C6 137.2(7) . . . . ?
O1 C4 C5 C6 -47.8(8) . . . . ?
N3 C9 C10 C11 -13(50) . . . . ?
N2 C1 N1 Pt1 8.3(9) . . . . ?
C2 C1 N1 Pt1 -178.4(4) . . . . ?
O1 C4 N2 C1 176.3(5) . . . . ?
C5 C4 N2 C1 -9.0(10) . . . . ?
N1 C1 N2 C4 -72.7(9) . . . . ?
C2 C1 N2 C4 113.6(7) . . . . ?
C10 C9 N3 Pt1 156(41) . . . . ?
N2 C4 O1 C7 -4.4(8) . . . . ?
C5 C4 O1 C7 -180.0(5) . . . . ?
C8 C7 O1 C4 -178.7(5) . . . . ?
C9 N3 Pt1 N1 -42(18) . . . . ?
C9 N3 Pt1 Cl2 -42(12) . . . . ?
C9 N3 Pt1 Cl1 140(12) . . . . ?
C1 N1 Pt1 N3 117(10) . . . . ?
C1 N1 Pt1 Cl2 116.8(5) . . . . ?
C1 N1 Pt1 Cl1 -64.9(5) . . . . ?
